data_2207805
loop_
_publ_author_name
'Jian-Ming Gu'
'Xiu-Rong Hu'
'Wei-Ming Xu'

_publ_section_title
;
 7-Nitro-1,2,3,4-tetrahydroquinoline
;
_journal_coeditor_code IS6161
_journal_issue 1
_journal_name_full 'Acta Crystallographica Section E'
_journal_page_first o62
_journal_page_last o63
_journal_paper_doi 10.1107/S1600536805040067
_journal_volume 62
_journal_year 2006
_chemical_formula_iupac 'C9 H10 N2 O2'
_chemical_formula_moiety 'C9 H10 N2 O2'
_chemical_formula_sum 'C9 H10 N2 O2'
_chemical_formula_weight 178.19
_chemical_name_systematic
;
7-Nitro-1,2,3,4-tetrahydroquinoline
;
_space_group_IT_number 61
_symmetry_cell_setting orthorhombic
_symmetry_space_group_name_Hall '-P 2ac 2ab'
_symmetry_space_group_name_H-M 'P b c a'
_cell_angle_alpha 90.0000
_cell_angle_beta 90.0000
_cell_angle_gamma 90.0000
_cell_formula_units_Z 8
_cell_length_a 7.985(2)
_cell_length_b 10.583(4)
_cell_length_c 19.790(5)
_cell_measurement_reflns_used 12005
_cell_measurement_temperature 296.0(10)
_cell_measurement_theta_max 27.5
_cell_measurement_theta_min 3.1
_cell_volume 1672.4(9)
_computing_cell_refinement PROCESS-AUTO
_computing_data_collection 'PROCESS-AUTO (Rigaku, 1998)'
_computing_data_reduction 'CrystalStructure (Rigaku/MSC, 2004)'
_computing_molecular_graphics 'Ortep-3 for Windows (Farrugia, 1997)'
_computing_publication_material CrystalStructure
_computing_structure_refinement 'CRYSTALS (Betteridge <i>et al.</i>,  2003)'
_computing_structure_solution 'SHELXS97 (Sheldrick, 1997)'
_diffrn_detector_area_resol_mean 10.00
_diffrn_measured_fraction_theta_full 0.997
_diffrn_measured_fraction_theta_max 0.997
_diffrn_measurement_device_type 'Rigaku R-AXIS RAPID'
_diffrn_measurement_method \w
_diffrn_radiation_type 'Mo K\a'
_diffrn_radiation_wavelength 0.71075
_diffrn_reflns_av_R_equivalents 0.036
_diffrn_reflns_limit_h_max 10
_diffrn_reflns_limit_h_min -9
_diffrn_reflns_limit_k_max 13
_diffrn_reflns_limit_k_min -13
_diffrn_reflns_limit_l_max 25
_diffrn_reflns_limit_l_min -25
_diffrn_reflns_number 15209
_diffrn_reflns_theta_full 27.48
_diffrn_reflns_theta_max 27.48
_exptl_absorpt_coefficient_mu 0.102
_exptl_absorpt_correction_type none
_exptl_crystal_colour red
_exptl_crystal_density_diffrn 1.415
_exptl_crystal_density_method 'not measured'
_exptl_crystal_description block
_exptl_crystal_F_000 752.00
_exptl_crystal_size_max 0.28
_exptl_crystal_size_mid 0.15
_exptl_crystal_size_min 0.14
_refine_diff_density_max 0.25
_refine_diff_density_min -0.17
_refine_ls_extinction_coef 313(18)
_refine_ls_extinction_method 'Larson (1970)'
_refine_ls_goodness_of_fit_ref 1.005
_refine_ls_hydrogen_treatment constr
_refine_ls_number_parameters 119
_refine_ls_number_reflns 1906
_refine_ls_R_factor_gt 0.0348
_refine_ls_shift/su_max 0.0000
_refine_ls_structure_factor_coef Fsqd
_refine_ls_weighting_details 'w = 1/[0.0001Fo^2^ + \s(Fo^2^)]/(4Fo^2^)'
_refine_ls_weighting_scheme calc
_refine_ls_wR_factor_ref 0.0713
_reflns_number_gt 1188
_reflns_number_total 1906
_reflns_threshold_expression F^2^>2\s(F^2^)
_cod_data_source_file is6161.cif
_cod_data_source_block I
_cod_database_code 2207805
_cod_database_fobs_code 2207805

loop_
_symmetry_equiv_pos_site_id
_symmetry_equiv_pos_as_xyz
1 +X,+Y,+Z
2 1/2-X,1/2+Y,+Z
3 +X,1/2-Y,1/2+Z
4 1/2-X,-Y,1/2+Z
5 -X,-Y,-Z
6 1/2+X,1/2-Y,-Z
7 -X,1/2+Y,1/2-Z
8 1/2+X,+Y,1/2-Z

loop_
_atom_site_label
_atom_site_fract_x
_atom_site_fract_y
_atom_site_fract_z
_atom_site_U_iso_or_equiv
_atom_site_adp_type
_atom_site_calc_flag
_atom_site_refinement_flags
_atom_site_occupancy
_atom_site_type_symbol
O1 0.63457(13) 0.46121(12) 0.09338(5) 0.0803(3) Uani d . 1.00 O
O2 0.56622(13) 0.26946(12) 0.11683(4) 0.0709(3) Uani d . 1.00 O
N1 0.49817(12) 0.26484(11) 0.36674(5) 0.0488(3) Uani d . 1.00 N
N2 0.60753(12) 0.37617(13) 0.13382(5) 0.0533(3) Uani d . 1.00 N
C1 0.56791(12) 0.34555(12) 0.32053(5) 0.0345(3) Uani d . 1.00 C
C2 0.55548(12) 0.31988(12) 0.25155(6) 0.0374(3) Uani d . 1.00 C
C3 0.62554(13) 0.40348(12) 0.20609(5) 0.0386(3) Uani d . 1.00 C
C4 0.70973(14) 0.51039(13) 0.22548(6) 0.0449(3) Uani d . 1.00 C
C5 0.72221(14) 0.53368(12) 0.29399(6) 0.0447(3) Uani d . 1.00 C
C6 0.65336(13) 0.45445(12) 0.34164(5) 0.0377(3) Uani d . 1.00 C
C7 0.66928(18) 0.48050(13) 0.41660(6) 0.0536(4) Uani d . 1.00 C
C8 0.66406(16) 0.35882(13) 0.45633(6) 0.0530(4) Uani d . 1.00 C
C9 0.50867(16) 0.28493(13) 0.43921(6) 0.0524(4) Uani d . 1.00 C
H1 0.4465 0.1991 0.3520 0.059 Uiso c R 1.00 H
H2 0.5007 0.2478 0.2363 0.044 Uiso c R 1.00 H
H4 0.7561 0.5647 0.1936 0.054 Uiso c R 1.00 H
H5 0.7789 0.6052 0.3089 0.053 Uiso c R 1.00 H
H72 0.7730 0.5235 0.4252 0.064 Uiso c R 1.00 H
H71 0.5776 0.5326 0.4310 0.064 Uiso c R 1.00 H
H82 0.7594 0.3089 0.4436 0.063 Uiso c R 1.00 H
H81 0.6682 0.3757 0.5040 0.063 Uiso c R 1.00 H
H91 0.4133 0.3330 0.4537 0.062 Uiso c R 1.00 H
H92 0.5101 0.2051 0.4622 0.063 Uiso c R 1.00 H

loop_
_atom_site_aniso_label
_atom_site_aniso_U_11
_atom_site_aniso_U_22
_atom_site_aniso_U_33
_atom_site_aniso_U_12
_atom_site_aniso_U_13
_atom_site_aniso_U_23
O1 0.0978(8) 0.0946(10) 0.0487(5) 0.0100(7) 0.0028(5) 0.0272(5)
O2 0.0827(7) 0.0843(9) 0.0458(5) -0.0039(7) -0.0054(4) -0.0152(5)
N1 0.0577(6) 0.0464(7) 0.0424(5) -0.0139(5) 0.0069(4) -0.0031(5)
N2 0.0472(6) 0.0703(10) 0.0423(5) 0.0119(6) -0.0002(5) 0.0043(6)
C1 0.0306(5) 0.0332(7) 0.0396(5) 0.0035(5) 0.0034(4) 0.0005(5)
C2 0.0344(6) 0.0342(7) 0.0437(5) 0.0014(5) -0.0007(5) -0.0053(5)
C3 0.0349(6) 0.0441(8) 0.0369(5) 0.0097(5) -0.0012(5) 0.0017(5)
C4 0.0417(7) 0.0390(8) 0.0540(7) 0.0050(6) 0.0033(5) 0.0127(6)
C5 0.0426(6) 0.0312(8) 0.0603(7) -0.0013(6) -0.0041(5) -0.0010(6)
C6 0.0355(5) 0.0333(7) 0.0442(6) 0.0043(5) -0.0007(5) -0.0031(5)
C7 0.0570(8) 0.0533(10) 0.0504(7) -0.0017(7) -0.0013(6) -0.0151(6)
C8 0.0526(7) 0.0693(11) 0.0372(5) 0.0074(7) -0.0009(5) -0.0032(6)
C9 0.0540(7) 0.0627(11) 0.0405(6) 0.0041(7) 0.0085(5) 0.0019(6)

loop_
_atom_type_symbol
_atom_type_description
_atom_type_scat_dispersion_real
_atom_type_scat_dispersion_imag
_atom_type_scat_source
C C 0.003 0.002
;
International Tables for Crystallography
(1992, Vol. C, Tables 4.2.6.8 and 6.1.1.4)
;
H H 0.000 0.000
;
International Tables for Crystallography
(1992, Vol. C, Table 6.1.1.4)
;
O O 0.011 0.006
;
International Tables for Crystallography
(1992, Vol. C, Tables 4.2.6.8 and 6.1.1.4)
;
N N 0.006 0.003
;
International Tables for Crystallography
(1992, Vol. C, Tables 4.2.6.8 and 6.1.1.4)
;

loop_
_geom_angle_atom_site_label_1
_geom_angle_atom_site_label_2
_geom_angle_atom_site_label_3
_geom_angle
C1 N1 C9 123.00(10)
O1 N2 O2 123.14(10)
O1 N2 C3 118.41(12)
O2 N2 C3 118.45(11)
N1 C1 C2 120.19(10)
N1 C1 C6 120.75(9)
C2 C1 C6 119.07(10)
C1 C2 C3 118.95(11)
N2 C3 C2 118.01(11)
N2 C3 C4 118.94(10)
C2 C3 C4 123.05(10)
C3 C4 C5 117.21(11)
C4 C5 C6 122.33(12)
C1 C6 C5 119.39(9)
C1 C6 C7 118.82(10)
C5 C6 C7 121.78(11)
C6 C7 C8 110.65(11)
C7 C8 C9 110.41(10)
N1 C9 C8 110.24(10)
C1 N1 H1 118.2
C9 N1 H1 118.8
C1 C2 H2 120.8
C3 C2 H2 120.3
C3 C4 H4 121.0
C5 C4 H4 121.8
C4 C5 H5 119.4
C6 C5 H5 118.3
C6 C7 H72 109.4
C6 C7 H71 109.4
C8 C7 H72 109.6
C8 C7 H71 108.3
H72 C7 H71 109.5
C7 C8 H82 108.1
C7 C8 H81 110.6
C9 C8 H82 108.0
C9 C8 H81 110.3
H82 C8 H81 109.5
N1 C9 H91 109.1
N1 C9 H92 109.9
C8 C9 H91 108.1
C8 C9 H92 109.9
H91 C9 H92 109.5

loop_
_geom_bond_atom_site_label_1
_geom_bond_atom_site_label_2
_geom_bond_distance
_geom_bond_publ_flag
O1 N2 1.2236(17) ?
O2 N2 1.2236(19) ?
N1 C1 1.3697(15) y
N1 C9 1.4523(15) y
N2 C3 1.4662(14) y
C1 C2 1.3954(15) ?
C1 C6 1.4030(17) ?
C2 C3 1.3803(16) ?
C3 C4 1.3709(19) ?
C4 C5 1.3816(16) ?
C5 C6 1.3764(16) ?
C6 C7 1.5142(15) ?
C7 C8 1.5094(19) ?
C8 C9 1.5053(18) ?
N1 H1 0.860 ?
C2 H2 0.930 ?
C4 H4 0.930 ?
C5 H5 0.930 ?
C7 H72 0.960 ?
C7 H71 0.960 ?
C8 H82 0.960 ?
C8 H81 0.960 ?
C9 H91 0.960 ?
C9 H92 0.960 ?

loop_
_geom_contact_atom_site_label_1
_geom_contact_atom_site_label_2
_geom_contact_distance
_geom_contact_site_symmetry_2
O1 N1 3.4745(16) 7_655
O1 C9 3.5805(17) 8_555
O2 N1 3.4648(14) 8_555
O2 C8 3.5415(15) 3_554
O2 C9 3.5914(14) 3_554
N1 O1 3.4745(16) 7_645
N1 O2 3.4648(14) 8_455
N1 N2 3.3345(14) 8_455
N2 N1 3.3345(14) 8_555
C1 C4 3.4717(16) 8_455
C2 C4 3.4488(17) 8_455
C3 C5 3.5031(16) 8_455
C4 C1 3.4717(16) 8_555
C4 C2 3.4488(17) 8_555
C5 C3 3.5031(16) 8_555
C8 O2 3.5415(15) 3_555
C9 O1 3.5805(17) 8_455
C9 O2 3.5914(14) 3_555
O1 H1 2.816 7_655
O1 H72 3.413 4_664
O1 H72 2.984 8_455
O1 H82 3.480 8_455
O1 H81 2.931 4_664
O1 H91 2.769 8_555
O1 H92 3.290 3_554
O1 H92 3.035 7_655
O2 H1 3.187 8_555
O2 H4 3.003 2_645
O2 H5 3.574 7_645
O2 H71 2.915 7_645
O2 H82 2.758 8_455
O2 H81 2.831 3_554
O2 H91 3.176 8_555
O2 H92 3.104 3_554
N1 H4 3.168 7_645
N1 H5 2.708 2_645
N1 H72 3.347 2_645
N2 H1 3.456 7_655
N2 H1 3.304 8_555
N2 H72 3.306 8_455
N2 H82 3.253 8_455
N2 H91 3.029 8_555
N2 H92 3.588 3_554
C1 H4 3.414 8_455
C1 H5 2.832 2_645
C2 H4 3.297 2_645
C2 H5 2.863 2_645
C3 H1 3.382 7_655
C3 H1 3.545 8_555
C3 H5 3.509 8_455
C4 H1 2.810 7_655
C4 H2 3.421 2_655
C4 H2 3.116 7_655
C5 H1 3.374 2_655
C5 H2 3.367 2_655
C5 H2 2.943 7_655
C6 H4 3.451 8_455
C7 H82 3.563 2_655
C7 H81 3.471 5_666
C7 H91 3.304 5_666
C8 H71 3.164 5_666
C8 H91 3.354 6_556
C8 H92 3.269 6_556
C9 H72 3.282 2_645
C9 H71 3.286 5_666
C9 H82 3.214 6_456
C9 H81 3.398 6_456
H1 O1 2.816 7_645
H1 O2 3.187 8_455
H1 N2 3.456 7_645
H1 N2 3.304 8_455
H1 C3 3.382 7_645
H1 C3 3.545 8_455
H1 C4 2.810 7_645
H1 C5 3.374 2_645
H1 H4 2.336 7_645
H1 H5 2.555 2_645
H1 H72 3.252 2_645
H2 C4 3.421 2_645
H2 C4 3.116 7_645
H2 C5 3.367 2_645
H2 C5 2.943 7_645
H2 H4 2.870 2_645
H2 H4 3.145 7_645
H2 H5 2.727 2_645
H2 H5 2.838 7_645
H4 O2 3.003 2_655
H4 N1 3.168 7_655
H4 C1 3.414 8_555
H4 C2 3.297 2_655
H4 C6 3.451 8_555
H4 H1 2.336 7_655
H4 H2 2.870 2_655
H4 H2 3.145 7_655
H4 H71 3.576 8_555
H5 O2 3.574 7_655
H5 N1 2.708 2_655
H5 C1 2.832 2_655
H5 C2 2.863 2_655
H5 C3 3.509 8_555
H5 H1 2.555 2_655
H5 H2 2.727 2_655
H5 H2 2.838 7_655
H5 H82 3.442 2_655
H72 O1 3.413 4_665
H72 O1 2.984 8_555
H72 N1 3.347 2_655
H72 N2 3.306 8_555
H72 C9 3.282 2_655
H72 H1 3.252 2_655
H72 H82 3.054 2_655
H72 H91 3.203 5_666
H72 H92 2.690 2_655
H71 O2 2.915 7_655
H71 C8 3.164 5_666
H71 C9 3.286 5_666
H71 H4 3.576 8_455
H71 H71 3.076 5_666
H71 H82 3.211 2_655
H71 H81 2.540 5_666
H71 H91 2.689 5_666
H71 H92 3.558 5_666
H82 O1 3.480 8_555
H82 O2 2.758 8_555
H82 N2 3.253 8_555
H82 C7 3.563 2_645
H82 C9 3.214 6_556
H82 H5 3.442 2_645
H82 H72 3.054 2_645
H82 H71 3.211 2_645
H82 H91 2.810 6_556
H82 H92 2.739 6_556
H81 O1 2.931 4_665
H81 O2 2.831 3_555
H81 C7 3.471 5_666
H81 H71 2.540 5_666
H81 H91 3.260 5_666
H81 H91 3.067 6_556
H81 H92 2.938 6_556
H91 O1 2.769 8_455
H91 O2 3.176 8_455
H91 N2 3.029 8_455
H91 C7 3.304 5_666
H91 C8 3.354 6_456
H91 H72 3.203 5_666
H91 H71 2.689 5_666
H91 H82 2.810 6_456
H91 H81 3.260 5_666
H91 H81 3.067 6_456
H92 O1 3.290 3_555
H92 O1 3.035 7_645
H92 O2 3.104 3_555
H92 N2 3.588 3_555
H92 C8 3.269 6_456
H92 H72 2.690 2_645
H92 H71 3.558 5_666
H92 H82 2.739 6_456
H92 H81 2.938 6_456

loop_
_geom_torsion_atom_site_label_1
_geom_torsion_atom_site_label_2
_geom_torsion_atom_site_label_3
_geom_torsion_atom_site_label_4
_geom_torsion
C1 N1 C9 C8 -27.63(16)
C9 N1 C1 C2 179.06(10)
C9 N1 C1 C6 -0.59(17)
O1 N2 C3 C2 163.85(11)
O1 N2 C3 C4 -15.80(17)
O2 N2 C3 C2 -16.16(16)
O2 N2 C3 C4 164.19(11)
N1 C1 C2 C3 179.38(10)
N1 C1 C6 C5 179.95(10)
N1 C1 C6 C7 0.80(16)
C2 C1 C6 C5 0.30(16)
C2 C1 C6 C7 -178.85(10)
C6 C1 C2 C3 -0.96(16)
C1 C2 C3 N2 -178.58(10)
C1 C2 C3 C4 1.06(17)
N2 C3 C4 C5 179.20(11)
C2 C3 C4 C5 -0.44(18)
C3 C4 C5 C6 -0.27(18)
C4 C5 C6 C1 0.33(18)
C4 C5 C6 C7 179.45(12)
C1 C6 C7 C8 27.19(15)
C5 C6 C7 C8 -151.93(11)
C6 C7 C8 C9 -54.66(14)
C7 C8 C9 N1 54.67(14)

loop_
_cod_related_entry_id
_cod_related_entry_database
_cod_related_entry_code
1 ChemSpider 221259
